data_1504160
loop_
_publ_author_name
'Stancl, Marek'
'Hodan, Martin'
'Sindelar, Vladimir'

_publ_section_title
;
 Glycoluril trimers: selective synthesis and supramolecular properties.
;
_journal_issue 18
_journal_name_full 'Organic letters'
_journal_page_first 4184
_journal_page_last 4187
_journal_paper_doi 10.1021/ol9017886
_journal_volume 11
_journal_year 2009
_chemical_formula_sum 'C46 H60 I2 N14 O13'
_chemical_formula_weight 1270.88
_chemical_name_systematic
; 
 ? 
;
_space_group_IT_number 14
_symmetry_cell_setting monoclinic
_symmetry_space_group_name_Hall '-P 2yn'
_symmetry_space_group_name_H-M 'P 1 21/n 1'
_atom_sites_solution_hydrogens geom
_atom_sites_solution_primary direct
_atom_sites_solution_secondary difmap
_audit_creation_method SHELXL-97
_cell_angle_alpha 90.00
_cell_angle_beta 93.266(7)
_cell_angle_gamma 90.00
_cell_formula_units_Z 4
_cell_length_a 14.5007(15)
_cell_length_b 13.3573(6)
_cell_length_c 27.3613(12)
_cell_measurement_reflns_used 39013
_cell_measurement_temperature 120(2)
_cell_measurement_theta_max 27.10
_cell_measurement_theta_min 2.71
_cell_volume 5291.0(6)
_computing_cell_refinement Xcalibur
_computing_data_collection 'Xcalibur (Oxford Diffraction Ltd, 2006)'
_computing_data_reduction Xcalibur
_computing_structure_refinement 'SHELXL-97 (Sheldrick, 1997)'
_computing_structure_solution 'SHELXS-97 (Sheldrick, 1990)'
_diffrn_ambient_temperature 120(2)
_diffrn_detector_area_resol_mean 0.06
_diffrn_measured_fraction_theta_full 0.998
_diffrn_measured_fraction_theta_max 0.998
_diffrn_measurement_device_type 'Kuma KM-4 CCD diffractometer'
_diffrn_measurement_method '\w scan'
_diffrn_radiation_monochromator graphite
_diffrn_radiation_source 'fine-focus sealed tube'
_diffrn_radiation_type MoK\a
_diffrn_radiation_wavelength 0.71073
_diffrn_reflns_av_R_equivalents 0.0287
_diffrn_reflns_av_sigmaI/netI 0.0368
_diffrn_reflns_limit_h_max 17
_diffrn_reflns_limit_h_min -15
_diffrn_reflns_limit_k_max 14
_diffrn_reflns_limit_k_min -15
_diffrn_reflns_limit_l_max 32
_diffrn_reflns_limit_l_min -32
_diffrn_reflns_number 34767
_diffrn_reflns_theta_full 25.00
_diffrn_reflns_theta_max 25.00
_diffrn_reflns_theta_min 2.71
_diffrn_standards_decay_% none
_diffrn_standards_interval_count 0
_diffrn_standards_interval_time 0
_diffrn_standards_number 0
_exptl_absorpt_coefficient_mu 1.264
_exptl_absorpt_correction_T_max 0.777
_exptl_absorpt_correction_T_min 0.629
_exptl_absorpt_correction_type multi-scan
_exptl_absorpt_process_details Xcalibur
_exptl_crystal_density_diffrn 1.595
_exptl_crystal_density_method 'not measured'
_exptl_crystal_F_000 2576
_exptl_crystal_size_max 0.30
_exptl_crystal_size_mid 0.30
_exptl_crystal_size_min 0.20
_refine_diff_density_max 1.155
_refine_diff_density_min -0.406
_refine_diff_density_rms 0.097
_refine_ls_extinction_method none
_refine_ls_goodness_of_fit_ref 1.093
_refine_ls_hydrogen_treatment mixed
_refine_ls_matrix_type full
_refine_ls_number_parameters 736
_refine_ls_number_reflns 9295
_refine_ls_number_restraints 24
_refine_ls_restrained_S_all 1.092
_refine_ls_R_factor_all 0.0606
_refine_ls_R_factor_gt 0.0345
_refine_ls_shift/su_max 0.001
_refine_ls_shift/su_mean 0.000
_refine_ls_structure_factor_coef Fsqd
_refine_ls_weighting_details 'calc w=1/[\s^2^(Fo^2^)+(0.0577P)^2^+0.0000P] where P=(Fo^2^+2Fc^2^)/3'
_refine_ls_weighting_scheme calc
_refine_ls_wR_factor_gt 0.0846
_refine_ls_wR_factor_ref 0.1018
_reflns_number_gt 6696
_reflns_number_total 9295
_reflns_threshold_expression >2sigma(I)
_cod_data_source_file ol9017886_si_002.cif
_cod_data_source_block 5-4b
_cod_depositor_comments
;
The following automatic conversions were performed:

'_symmetry_cell_setting' value 'Monoclinic' changed to 'monoclinic'
according to /home/saulius/struct/CIF-dictionaries/cif_core.dic
dictionary named 'cif_core.dic' version 2.4.2 from 2011-04-26.

Automatic conversion script
Id: cif_fix_values 1715 2011-07-08 13:25:40Z adriana 
;
_cod_original_sg_symbol_H-M P2(1)/n
_cod_database_code 1504160

loop_
_symmetry_equiv_pos_as_xyz
'x, y, z'
'-x+1/2, y+1/2, -z+1/2'
'-x, -y, -z'
'x-1/2, -y-1/2, z-1/2'

loop_
_atom_site_label
_atom_site_type_symbol
_atom_site_fract_x
_atom_site_fract_y
_atom_site_fract_z
_atom_site_U_iso_or_equiv
_atom_site_adp_type
_atom_site_occupancy
_atom_site_symmetry_multiplicity
_atom_site_calc_flag
_atom_site_refinement_flags
_atom_site_disorder_assembly
_atom_site_disorder_group
I1 I 0.478788(18) 0.77790(2) 0.205532(10) 0.03114(10) Uani 1 1 d . . .
I2 I 0.24160(2) 0.08861(2) 0.157912(10) 0.03988(10) Uani 1 1 d . . .
O1 O 0.79719(19) -0.1156(2) 0.17580(9) 0.0318(7) Uani 1 1 d . . .
O2 O 0.87233(18) 0.06008(19) -0.01335(9) 0.0279(6) Uani 1 1 d . . .
O3 O 0.78766(17) 0.11857(19) 0.23011(9) 0.0258(6) Uani 1 1 d . . .
O4 O 0.88285(17) 0.31801(19) 0.03685(9) 0.0275(6) Uani 1 1 d . . .
O5 O 0.58100(18) 0.30947(19) 0.22715(9) 0.0280(6) Uani 1 1 d . . .
O6 O 0.68952(18) 0.50210(19) 0.04898(9) 0.0302(6) Uani 1 1 d . . .
N1 N 0.8633(2) -0.1704(2) 0.10551(11) 0.0266(7) Uani 1 1 d . . .
N2 N 0.9181(2) -0.0328(2) 0.14154(11) 0.0255(7) Uani 1 1 d . . .
N3 N 0.8859(2) -0.0927(2) 0.02622(11) 0.0239(7) Uani 1 1 d . . .
N4 N 0.9492(2) 0.0407(2) 0.06278(11) 0.0242(7) Uani 1 1 d . . .
N5 N 0.9058(2) 0.1322(2) 0.17716(10) 0.0226(7) Uani 1 1 d . . .
N6 N 0.8263(2) 0.2692(2) 0.19407(10) 0.0216(7) Uani 1 1 d . . .
N7 N 0.9346(2) 0.2068(2) 0.09769(10) 0.0215(7) Uani 1 1 d . . .
N8 N 0.8694(2) 0.3506(2) 0.11924(10) 0.0225(7) Uani 1 1 d . . .
N9 N 0.7083(2) 0.3946(2) 0.20104(11) 0.0221(7) Uani 1 1 d . . .
N10 N 0.57116(19) 0.4690(2) 0.19376(10) 0.0214(7) Uani 1 1 d . . .
N11 N 0.7554(2) 0.4805(2) 0.12760(10) 0.0232(7) Uani 1 1 d . . .
N12 N 0.6153(2) 0.5467(2) 0.11865(10) 0.0215(7) Uani 1 1 d . . .
C1 C 0.8529(3) -0.1074(3) 0.14386(14) 0.0274(9) Uani 1 1 d . . .
C2 C 0.8986(2) 0.0079(3) 0.02142(13) 0.0232(9) Uani 1 1 d . . .
C3 C 0.9286(3) -0.1329(3) 0.07168(14) 0.0258(9) Uani 1 1 d . . .
H3A H 0.9772 -0.1836 0.0653 0.031 Uiso 1 1 calc R . .
C4 C 0.9702(3) -0.0386(3) 0.09777(13) 0.0245(9) Uani 1 1 d . . .
H4A H 1.0381 -0.0455 0.1057 0.029 Uiso 1 1 calc R . .
C5 C 0.8350(2) 0.1677(3) 0.20362(13) 0.0210(8) Uani 1 1 d . . .
C6 C 0.8952(2) 0.2937(3) 0.08000(13) 0.0214(8) Uani 1 1 d . . .
C7 C 0.9509(3) 0.2100(3) 0.15075(13) 0.0219(8) Uani 1 1 d . . .
H7A H 1.0184 0.2132 0.1603 0.026 Uiso 1 1 calc R . .
C8 C 0.9008(3) 0.3064(3) 0.16569(13) 0.0231(9) Uani 1 1 d . . .
H8A H 0.9429 0.3523 0.1853 0.028 Uiso 1 1 calc R . .
C9 C 0.6164(3) 0.3837(3) 0.20900(13) 0.0251(9) Uani 1 1 d . . .
C10 C 0.6866(3) 0.5085(3) 0.09381(13) 0.0212(8) Uani 1 1 d . . .
C11 C 0.7275(2) 0.4896(3) 0.17750(13) 0.0211(8) Uani 1 1 d . . .
H11A H 0.7722 0.5310 0.1980 0.025 Uiso 1 1 calc R . .
C12 C 0.6315(2) 0.5406(3) 0.17137(13) 0.0225(8) Uani 1 1 d . . .
H12A H 0.6305 0.6079 0.1874 0.027 Uiso 1 1 calc R . .
C13 C 0.7104(3) -0.1960(3) 0.06173(15) 0.0290(9) Uani 1 1 d . . .
C14 C 0.6234(3) -0.1943(3) 0.08044(17) 0.0372(11) Uani 1 1 d . . .
H14A H 0.6149 -0.2211 0.1120 0.045 Uiso 1 1 calc R . .
C15 C 0.5490(3) -0.1537(3) 0.05345(19) 0.0458(12) Uani 1 1 d . . .
H15A H 0.4897 -0.1530 0.0665 0.055 Uiso 1 1 calc R . .
C16 C 0.5610(3) -0.1146(3) 0.00781(19) 0.0432(12) Uani 1 1 d . . .
H16A H 0.5093 -0.0888 -0.0110 0.052 Uiso 1 1 calc R . .
C17 C 0.6477(3) -0.1123(3) -0.01104(16) 0.0349(10) Uani 1 1 d . . .
H17A H 0.6556 -0.0837 -0.0423 0.042 Uiso 1 1 calc R . .
C18 C 0.7230(3) -0.1519(3) 0.01591(14) 0.0276(9) Uani 1 1 d . . .
C19 C 0.4296(2) 0.4430(3) 0.13950(13) 0.0212(8) Uani 1 1 d . . .
C20 C 0.3643(2) 0.3667(3) 0.13750(14) 0.0242(9) Uani 1 1 d . . .
H20A H 0.3456 0.3374 0.1670 0.029 Uiso 1 1 calc R . .
C21 C 0.3259(3) 0.3329(3) 0.09269(14) 0.0286(9) Uani 1 1 d . . .
H21A H 0.2818 0.2802 0.0917 0.034 Uiso 1 1 calc R . .
C22 C 0.3518(3) 0.3759(3) 0.04956(14) 0.0290(9) Uani 1 1 d . . .
H22A H 0.3252 0.3535 0.0190 0.035 Uiso 1 1 calc R . .
C23 C 0.4170(3) 0.4520(3) 0.05132(13) 0.0243(9) Uani 1 1 d . . .
H23A H 0.4351 0.4811 0.0216 0.029 Uiso 1 1 calc R . .
C24 C 0.4565(2) 0.4867(3) 0.09564(13) 0.0202(8) Uani 1 1 d . . .
C25 C 0.7911(3) -0.2428(3) 0.09116(15) 0.0298(9) Uani 1 1 d . . .
H25A H 0.7682 -0.2740 0.1210 0.036 Uiso 1 1 calc R . .
H25B H 0.8180 -0.2965 0.0715 0.036 Uiso 1 1 calc R . .
C26 C 0.8184(3) -0.1488(3) -0.00493(14) 0.0282(9) Uani 1 1 d . . .
H26A H 0.8410 -0.2182 -0.0088 0.034 Uiso 1 1 calc R . .
H26B H 0.8132 -0.1176 -0.0378 0.034 Uiso 1 1 calc R . .
C27 C 0.9420(3) 0.0323(3) 0.18270(13) 0.0263(9) Uani 1 1 d . . .
H27A H 0.9185 0.0023 0.2126 0.032 Uiso 1 1 calc R . .
H27B H 1.0101 0.0361 0.1873 0.032 Uiso 1 1 calc R . .
C28 C 0.9857(3) 0.1411(3) 0.06694(13) 0.0257(9) Uani 1 1 d . . .
H28A H 0.9861 0.1707 0.0338 0.031 Uiso 1 1 calc R . .
H28B H 1.0505 0.1376 0.0803 0.031 Uiso 1 1 calc R . .
C29 C 0.7780(2) 0.3337(3) 0.22648(13) 0.0230(8) Uani 1 1 d . . .
H29A H 0.7483 0.2920 0.2510 0.028 Uiso 1 1 calc R . .
H29B H 0.8233 0.3780 0.2442 0.028 Uiso 1 1 calc R . .
C30 C 0.8470(3) 0.4555(3) 0.11438(13) 0.0262(9) Uani 1 1 d . . .
H30A H 0.8920 0.4945 0.1352 0.031 Uiso 1 1 calc R . .
H30B H 0.8540 0.4759 0.0800 0.031 Uiso 1 1 calc R . .
C31 C 0.4706(2) 0.4777(3) 0.18901(13) 0.0239(9) Uani 1 1 d . . .
H31A H 0.4532 0.5484 0.1940 0.029 Uiso 1 1 calc R . .
H31B H 0.4437 0.4374 0.2150 0.029 Uiso 1 1 calc R . .
C32 C 0.5258(2) 0.5726(3) 0.09594(13) 0.0228(8) Uani 1 1 d . . .
H32A H 0.5337 0.5940 0.0618 0.027 Uiso 1 1 calc R . .
H32B H 0.5004 0.6301 0.1136 0.027 Uiso 1 1 calc R . .
N51 N 0.5757(2) 0.1023(2) 0.16494(11) 0.0286(8) Uani 1 1 d . . .
N52 N 0.7518(2) 0.3310(2) -0.13623(11) 0.0249(7) Uani 1 1 d . . .
C51 C 0.6507(3) 0.0658(3) 0.14372(15) 0.0325(10) Uani 1 1 d . . .
H51A H 0.6839 0.0110 0.1582 0.039 Uiso 1 1 calc R . .
C52 C 0.6789(3) 0.1078(3) 0.10140(15) 0.0323(10) Uani 1 1 d . . .
H52A H 0.7310 0.0807 0.0865 0.039 Uiso 1 1 calc R . .
C53 C 0.6325(3) 0.1896(3) 0.07970(14) 0.0264(9) Uani 1 1 d . . .
C54 C 0.5552(3) 0.2234(3) 0.10256(15) 0.0321(10) Uani 1 1 d . . .
H54A H 0.5206 0.2779 0.0888 0.039 Uiso 1 1 calc R . .
C55 C 0.5282(3) 0.1796(3) 0.14437(14) 0.0315(10) Uani 1 1 d . . .
H55A H 0.4750 0.2039 0.1592 0.038 Uiso 1 1 calc R . .
C56 C 0.7492(3) 0.2298(3) -0.13258(15) 0.0290(9) Uani 1 1 d . . .
H56A H 0.7552 0.1897 -0.1609 0.035 Uiso 1 1 calc R . .
C57 C 0.7379(3) 0.1848(3) -0.08808(14) 0.0296(9) Uani 1 1 d . . .
H57A H 0.7387 0.1138 -0.0856 0.036 Uiso 1 1 calc R . .
C58 C 0.7253(2) 0.2432(3) -0.04648(14) 0.0258(9) Uani 1 1 d . . .
C59 C 0.7311(3) 0.3464(3) -0.05134(14) 0.0281(9) Uani 1 1 d . . .
H59A H 0.7260 0.3879 -0.0234 0.034 Uiso 1 1 calc R . .
C60 C 0.7441(3) 0.3890(3) -0.09625(14) 0.0267(9) Uani 1 1 d . . .
H60A H 0.7477 0.4598 -0.0991 0.032 Uiso 1 1 calc R . .
C61 C 0.6594(3) 0.2384(3) 0.03467(15) 0.0295(9) Uani 1 1 d . . .
H61A H 0.6438 0.3070 0.0303 0.035 Uiso 1 1 calc R . .
C62 C 0.7042(3) 0.1937(3) -0.00051(15) 0.0295(9) Uani 1 1 d . . .
H62A H 0.7235 0.1263 0.0044 0.035 Uiso 1 1 calc R . .
C63 C 0.5484(3) 0.0617(3) 0.21276(16) 0.0446(12) Uani 1 1 d . . .
H63A H 0.5630 -0.0099 0.2146 0.067 Uiso 1 1 calc R . .
H63B H 0.4820 0.0713 0.2156 0.067 Uiso 1 1 calc R . .
H63C H 0.5825 0.0970 0.2395 0.067 Uiso 1 1 calc R . .
C64 C 0.7599(3) 0.3775(3) -0.18519(14) 0.0338(10) Uani 1 1 d . . .
H64A H 0.7648 0.4503 -0.1816 0.051 Uiso 1 1 calc R . .
H64B H 0.7051 0.3610 -0.2063 0.051 Uiso 1 1 calc R . .
H64C H 0.8152 0.3517 -0.2000 0.051 Uiso 1 1 calc R . .
O91 O 0.0247(2) 0.6107(2) 0.13754(13) 0.0506(8) Uani 1 1 d D . .
O92 O 0.0385(2) 0.7766(3) 0.19760(13) 0.0571(10) Uani 1 1 d D . .
O93 O 0.0060(3) 0.6436(3) 0.03842(13) 0.0637(10) Uani 1 1 d D . .
O94 O 0.1866(2) 0.8908(2) 0.23367(11) 0.0426(8) Uani 1 1 d D . .
O951 O 0.8840(8) 0.5492(10) -0.0320(6) 0.049(4) Uani 0.45(3) 1 d PD A 1
O952 O 0.8557(8) 0.5855(9) -0.0107(4) 0.053(4) Uani 0.55(3) 1 d PD A 2
O96 O 0.1701(2) 0.3207(2) 0.20215(13) 0.0511(9) Uani 1 1 d D . .
O97 O 1.0938(3) 0.4217(3) 0.11828(19) 0.0926(16) Uani 1 1 d D . .
H91A H 0.027(3) 0.628(3) 0.1060(5) 0.040 Uiso 1 1 d D . .
H91B H 0.027(3) 0.6676(16) 0.1547(11) 0.040 Uiso 1 1 d D . .
H92A H 0.0897(15) 0.806(3) 0.2109(12) 0.040 Uiso 1 1 d D . .
H92B H -0.0003(19) 0.775(3) 0.2221(9) 0.040 Uiso 1 1 d D . .
H93A H -0.0423(16) 0.619(3) 0.0199(11) 0.040 Uiso 1 1 d D . .
H93B H 0.0515(16) 0.649(3) 0.0178(10) 0.040 Uiso 1 1 d D . .
H94A H 0.208(2) 0.941(2) 0.2149(13) 0.040 Uiso 1 1 d D . .
H94B H 0.2390(15) 0.865(3) 0.2477(13) 0.040 Uiso 1 1 d D . .
H95A H 0.917(5) 0.492(4) -0.030(3) 0.040 Uiso 0.45(3) 1 d PD A 1
H95B H 0.905(6) 0.583(5) -0.057(2) 0.040 Uiso 0.45(3) 1 d PD A 1
H95C H 0.840(5) 0.564(7) -0.0412(14) 0.040 Uiso 0.55(3) 1 d PD A 2
H95D H 0.9176(13) 0.593(6) -0.010(3) 0.040 Uiso 0.55(3) 1 d PD A 2
H96A H 0.130(2) 0.313(3) 0.2257(11) 0.040 Uiso 1 1 d D . .
H96B H 0.187(3) 0.2587(13) 0.1938(14) 0.040 Uiso 1 1 d D . .
H97A H 1.067(3) 0.4790(17) 0.1272(12) 0.040 Uiso 1 1 d D . .
H97B H 1.114(3) 0.395(3) 0.1469(8) 0.040 Uiso 1 1 d D . .

loop_
_atom_site_aniso_label
_atom_site_aniso_U_11
_atom_site_aniso_U_22
_atom_site_aniso_U_33
_atom_site_aniso_U_23
_atom_site_aniso_U_13
_atom_site_aniso_U_12
I1 0.03053(16) 0.03258(17) 0.03025(16) -0.00536(12) 0.00113(11) 0.00008(12)
I2 0.0567(2) 0.03094(17) 0.03223(17) 0.00401(12) 0.00418(14) -0.00148(13)
O1 0.0379(17) 0.0376(16) 0.0209(15) 0.0075(12) 0.0100(13) 0.0014(13)
O2 0.0326(16) 0.0330(16) 0.0183(14) 0.0016(12) 0.0020(12) 0.0028(12)
O3 0.0288(15) 0.0311(15) 0.0183(14) 0.0060(12) 0.0070(12) -0.0015(12)
O4 0.0313(15) 0.0353(16) 0.0160(14) 0.0028(12) 0.0028(11) 0.0002(12)
O5 0.0306(15) 0.0304(15) 0.0229(14) 0.0052(12) 0.0010(12) -0.0024(12)
O6 0.0418(17) 0.0336(16) 0.0151(14) -0.0027(11) 0.0012(12) 0.0062(13)
N1 0.0307(19) 0.0276(18) 0.0215(17) 0.0040(14) 0.0016(14) 0.0008(15)
N2 0.0354(19) 0.0243(18) 0.0177(16) 0.0003(14) 0.0091(14) -0.0007(15)
N3 0.0269(18) 0.0289(19) 0.0161(16) -0.0011(14) 0.0044(14) -0.0066(14)
N4 0.0339(19) 0.0217(17) 0.0171(16) -0.0005(13) 0.0026(14) -0.0014(14)
N5 0.0282(18) 0.0263(18) 0.0139(16) 0.0007(13) 0.0072(14) 0.0037(14)
N6 0.0232(17) 0.0299(18) 0.0121(15) -0.0002(13) 0.0036(13) -0.0010(14)
N7 0.0268(17) 0.0245(18) 0.0141(16) -0.0027(13) 0.0074(13) 0.0005(14)
N8 0.0257(18) 0.0251(18) 0.0171(16) 0.0000(13) 0.0053(13) -0.0005(13)
N9 0.0240(18) 0.0255(18) 0.0170(16) 0.0009(13) 0.0032(13) 0.0012(14)
N10 0.0174(16) 0.0308(19) 0.0157(16) 0.0021(13) -0.0004(13) 0.0015(14)
N11 0.0272(18) 0.0295(18) 0.0134(15) -0.0014(13) 0.0054(13) 0.0019(14)
N12 0.0229(17) 0.0268(17) 0.0150(16) 0.0016(13) 0.0011(13) -0.0017(14)
C1 0.029(2) 0.030(2) 0.022(2) 0.0071(18) 0.0008(18) 0.0062(18)
C2 0.018(2) 0.037(2) 0.016(2) -0.0038(17) 0.0074(16) -0.0007(17)
C3 0.028(2) 0.026(2) 0.024(2) -0.0010(17) 0.0034(17) 0.0019(17)
C4 0.023(2) 0.033(2) 0.0181(19) 0.0019(17) 0.0046(16) 0.0010(17)
C5 0.022(2) 0.028(2) 0.0123(18) 0.0002(16) -0.0011(16) -0.0038(17)
C6 0.019(2) 0.027(2) 0.018(2) -0.0011(16) 0.0022(16) -0.0079(16)
C7 0.024(2) 0.027(2) 0.0150(19) -0.0006(16) 0.0022(16) -0.0042(16)
C8 0.029(2) 0.027(2) 0.0124(19) -0.0004(16) -0.0013(16) -0.0019(17)
C9 0.029(2) 0.035(2) 0.0108(18) -0.0046(17) -0.0004(16) -0.0019(18)
C10 0.029(2) 0.0149(19) 0.020(2) 0.0000(15) 0.0047(17) -0.0040(16)
C11 0.027(2) 0.022(2) 0.0149(18) -0.0012(15) 0.0001(15) -0.0010(16)
C12 0.026(2) 0.027(2) 0.0147(19) -0.0003(16) 0.0005(16) -0.0061(17)
C13 0.029(2) 0.027(2) 0.032(2) -0.0087(18) 0.0082(18) -0.0105(17)
C14 0.038(3) 0.035(2) 0.040(3) -0.010(2) 0.012(2) -0.015(2)
C15 0.033(3) 0.046(3) 0.059(3) -0.016(3) 0.011(2) -0.013(2)
C16 0.030(3) 0.035(3) 0.064(3) -0.013(2) -0.006(2) -0.003(2)
C17 0.043(3) 0.029(2) 0.032(2) -0.0035(18) -0.006(2) -0.0068(19)
C18 0.030(2) 0.027(2) 0.026(2) -0.0105(17) 0.0025(18) -0.0028(17)
C19 0.019(2) 0.025(2) 0.020(2) -0.0003(16) 0.0012(16) 0.0028(16)
C20 0.022(2) 0.029(2) 0.022(2) 0.0058(17) 0.0043(16) -0.0010(17)
C21 0.032(2) 0.025(2) 0.029(2) -0.0034(18) 0.0002(18) -0.0052(18)
C22 0.038(2) 0.030(2) 0.018(2) -0.0033(17) -0.0040(18) -0.0048(19)
C23 0.032(2) 0.024(2) 0.0166(19) -0.0005(16) 0.0023(16) -0.0011(17)
C24 0.021(2) 0.0176(19) 0.021(2) -0.0008(15) -0.0018(16) 0.0044(15)
C25 0.039(2) 0.027(2) 0.024(2) 0.0004(17) 0.0053(18) -0.0045(18)
C26 0.034(2) 0.031(2) 0.020(2) -0.0036(17) 0.0048(18) -0.0051(18)
C27 0.034(2) 0.031(2) 0.0149(19) -0.0014(16) 0.0041(17) 0.0027(18)
C28 0.028(2) 0.032(2) 0.018(2) -0.0015(17) 0.0089(17) -0.0008(18)
C29 0.024(2) 0.032(2) 0.0140(19) 0.0031(16) 0.0037(16) 0.0004(17)
C30 0.032(2) 0.030(2) 0.018(2) 0.0004(17) 0.0071(17) -0.0026(18)
C31 0.028(2) 0.025(2) 0.0190(19) -0.0019(16) 0.0058(16) -0.0024(17)
C32 0.025(2) 0.025(2) 0.0189(19) 0.0009(16) 0.0023(16) -0.0001(16)
N51 0.038(2) 0.0240(18) 0.0236(18) 0.0028(14) -0.0021(15) -0.0026(15)
N52 0.0209(17) 0.0311(19) 0.0224(17) -0.0019(15) -0.0005(14) -0.0012(14)
C51 0.036(3) 0.028(2) 0.033(2) 0.0053(18) -0.005(2) 0.0056(19)
C52 0.029(2) 0.040(3) 0.028(2) -0.0013(19) 0.0028(18) 0.0049(19)
C53 0.030(2) 0.026(2) 0.023(2) -0.0068(17) -0.0035(18) -0.0022(17)
C54 0.041(3) 0.027(2) 0.028(2) 0.0036(18) -0.0009(19) 0.0070(19)
C55 0.039(3) 0.029(2) 0.026(2) -0.0010(18) -0.0003(19) 0.0056(19)
C56 0.027(2) 0.030(2) 0.030(2) -0.0099(18) 0.0040(18) 0.0052(18)
C57 0.032(2) 0.027(2) 0.030(2) -0.0024(18) 0.0029(18) 0.0024(18)
C58 0.021(2) 0.028(2) 0.029(2) -0.0058(17) -0.0017(17) 0.0043(16)
C59 0.028(2) 0.036(2) 0.020(2) -0.0049(18) 0.0011(17) 0.0013(18)
C60 0.022(2) 0.026(2) 0.031(2) -0.0039(18) 0.0011(17) 0.0001(17)
C61 0.032(2) 0.027(2) 0.030(2) -0.0003(18) -0.0010(19) 0.0012(18)
C62 0.022(2) 0.033(2) 0.032(2) -0.0044(19) -0.0050(18) -0.0013(17)
C63 0.060(3) 0.040(3) 0.034(3) 0.015(2) 0.006(2) 0.003(2)
C64 0.034(2) 0.046(3) 0.023(2) 0.0001(19) 0.0065(18) 0.001(2)
O91 0.056(2) 0.0414(19) 0.055(2) 0.0003(16) 0.0010(19) -0.0054(17)
O92 0.044(2) 0.079(3) 0.051(2) -0.0264(19) 0.0195(17) -0.0033(19)
O93 0.076(3) 0.071(3) 0.047(2) -0.0160(19) 0.0293(19) -0.025(2)
O94 0.049(2) 0.0429(19) 0.0373(19) 0.0065(14) 0.0157(15) 0.0025(15)
O951 0.023(5) 0.064(6) 0.060(8) -0.017(7) 0.007(4) 0.009(4)
O952 0.045(5) 0.071(6) 0.041(6) -0.002(4) -0.005(4) 0.007(5)
O96 0.046(2) 0.0455(19) 0.064(2) -0.0151(18) 0.0240(17) -0.0128(17)
O97 0.079(3) 0.048(3) 0.145(5) -0.008(3) -0.039(3) 0.017(2)

loop_
_atom_type_symbol
_atom_type_description
_atom_type_scat_dispersion_real
_atom_type_scat_dispersion_imag
_atom_type_scat_source
C C 0.0033 0.0016 'International Tables Vol C Tables 4.2.6.8 and 6.1.1.4'
H H 0.0000 0.0000 'International Tables Vol C Tables 4.2.6.8 and 6.1.1.4'
N N 0.0061 0.0033 'International Tables Vol C Tables 4.2.6.8 and 6.1.1.4'
O O 0.0106 0.0060 'International Tables Vol C Tables 4.2.6.8 and 6.1.1.4'
I I -0.4742 1.8119 'International Tables Vol C Tables 4.2.6.8 and 6.1.1.4'

loop_
_geom_angle_atom_site_label_1
_geom_angle_atom_site_label_2
_geom_angle_atom_site_label_3
_geom_angle
C1 N1 C3 112.6(3)
C1 N1 C25 120.5(3)
C3 N1 C25 122.7(3)
C1 N2 C27 122.2(3)
C1 N2 C4 112.9(3)
C27 N2 C4 124.0(3)
C2 N3 C3 113.0(3)
C2 N3 C26 122.5(3)
C3 N3 C26 122.9(3)
C2 N4 C28 122.3(3)
C2 N4 C4 112.9(3)
C28 N4 C4 124.4(3)
C5 N5 C27 123.0(3)
C5 N5 C7 112.8(3)
C27 N5 C7 123.2(3)
C5 N6 C29 120.6(3)
C5 N6 C8 111.9(3)
C29 N6 C8 121.7(3)
C6 N7 C28 121.7(3)
C6 N7 C7 111.6(3)
C28 N7 C7 122.5(3)
C6 N8 C30 122.1(3)
C6 N8 C8 111.7(3)
C30 N8 C8 122.3(3)
C9 N9 C29 121.6(3)
C9 N9 C11 112.0(3)
C29 N9 C11 123.9(3)
C9 N10 C12 112.8(3)
C9 N10 C31 123.5(3)
C12 N10 C31 122.1(3)
C10 N11 C30 122.8(3)
C10 N11 C11 112.3(3)
C30 N11 C11 124.6(3)
C10 N12 C32 124.1(3)
C10 N12 C12 112.9(3)
C32 N12 C12 122.0(3)
O1 C1 N1 126.9(4)
O1 C1 N2 125.3(4)
N1 C1 N2 107.8(3)
O2 C2 N3 126.8(3)
O2 C2 N4 125.6(4)
N3 C2 N4 107.6(3)
N1 C3 N3 114.2(3)
N1 C3 C4 103.7(3)
N3 C3 C4 103.2(3)
N4 C4 N2 113.9(3)
N4 C4 C3 103.2(3)
N2 C4 C3 102.4(3)
O3 C5 N5 126.2(3)
O3 C5 N6 126.3(3)
N5 C5 N6 107.5(3)
O4 C6 N7 126.8(3)
O4 C6 N8 124.7(3)
N7 C6 N8 108.5(3)
N5 C7 N7 115.1(3)
N5 C7 C8 103.6(3)
N7 C7 C8 103.7(3)
N8 C8 N6 113.7(3)
N8 C8 C7 103.7(3)
N6 C8 C7 103.4(3)
O5 C9 N10 126.1(4)
O5 C9 N9 125.4(4)
N10 C9 N9 108.5(3)
O6 C10 N12 126.2(3)
O6 C10 N11 125.9(3)
N12 C10 N11 107.9(3)
N11 C11 N9 114.4(3)
N11 C11 C12 103.4(3)
N9 C11 C12 103.8(3)
N12 C12 N10 112.8(3)
N12 C12 C11 103.0(3)
N10 C12 C11 102.9(3)
C14 C13 C18 119.2(4)
C14 C13 C25 120.0(4)
C18 C13 C25 120.7(3)
C15 C14 C13 120.5(4)
C16 C15 C14 120.0(4)
C15 C16 C17 120.7(4)
C16 C17 C18 119.8(4)
C17 C18 C13 119.7(4)
C17 C18 C26 119.6(4)
C13 C18 C26 120.7(3)
C20 C19 C24 119.4(3)
C20 C19 C31 119.3(3)
C24 C19 C31 121.3(3)
C19 C20 C21 120.6(3)
C22 C21 C20 120.1(4)
C21 C22 C23 119.5(3)
C22 C23 C24 121.3(3)
C23 C24 C19 119.0(3)
C23 C24 C32 119.6(3)
C19 C24 C32 121.4(3)
N1 C25 C13 112.8(3)
N3 C26 C18 112.7(3)
N5 C27 N2 113.9(3)
N4 C28 N7 114.3(3)
N9 C29 N6 113.0(3)
N11 C30 N8 114.2(3)
N10 C31 C19 113.1(3)
N12 C32 C24 113.4(3)
C55 N51 C51 120.1(3)
C55 N51 C63 119.4(3)
C51 N51 C63 120.4(3)
C60 N52 C56 120.6(3)
C60 N52 C64 120.3(3)
C56 N52 C64 119.1(3)
N51 C51 C52 120.1(4)
C51 C52 C53 121.3(4)
C54 C53 C52 116.4(4)
C54 C53 C61 119.6(4)
C52 C53 C61 124.0(4)
C55 C54 C53 121.1(4)
N51 C55 C54 121.0(4)
N52 C56 C57 120.4(4)
C56 C57 C58 120.2(4)
C59 C58 C57 117.7(4)
C59 C58 C62 123.1(3)
C57 C58 C62 119.2(3)
C60 C59 C58 120.6(4)
N52 C60 C59 120.5(4)
C62 C61 C53 124.9(4)
C61 C62 C58 123.4(4)

loop_
_geom_bond_atom_site_label_1
_geom_bond_atom_site_label_2
_geom_bond_distance
O1 C1 1.228(5)
O2 C2 1.223(4)
O3 C5 1.218(4)
O4 C6 1.228(4)
O5 C9 1.234(4)
O6 C10 1.233(4)
N1 C1 1.360(5)
N1 C3 1.451(5)
N1 C25 1.463(5)
N2 C1 1.378(5)
N2 C27 1.449(5)
N2 C4 1.454(5)
N3 C2 1.363(5)
N3 C3 1.460(5)
N3 C26 1.467(5)
N4 C2 1.384(4)
N4 C28 1.444(5)
N4 C4 1.449(5)
N5 C5 1.374(5)
N5 C27 1.438(5)
N5 C7 1.444(5)
N6 C5 1.385(5)
N6 C29 1.446(5)
N6 C8 1.453(5)
N7 C6 1.369(4)
N7 C28 1.448(4)
N7 C7 1.458(4)
N8 C6 1.385(5)
N8 C30 1.442(5)
N8 C8 1.451(4)
N9 C9 1.371(5)
N9 C29 1.445(4)
N9 C11 1.457(4)
N10 C9 1.367(5)
N10 C12 1.456(4)
N10 C31 1.461(4)
N11 C10 1.373(5)
N11 C30 1.436(5)
N11 C11 1.451(4)
N12 C10 1.367(5)
N12 C32 1.449(4)
N12 C12 1.450(4)
C3 C4 1.553(5)
C7 C8 1.544(5)
C11 C12 1.550(5)
C13 C14 1.389(6)
C13 C18 1.406(5)
C13 C25 1.517(5)
C14 C15 1.382(6)
C15 C16 1.374(7)
C16 C17 1.386(6)
C17 C18 1.387(6)
C18 C26 1.527(5)
C19 C20 1.390(5)
C19 C24 1.409(5)
C19 C31 1.521(5)
C20 C21 1.393(5)
C21 C22 1.384(5)
C22 C23 1.388(5)
C23 C24 1.391(5)
C24 C32 1.524(5)
N51 C55 1.347(5)
N51 C51 1.352(5)
N51 C63 1.490(5)
N52 C60 1.351(5)
N52 C56 1.356(5)
N52 C64 1.487(5)
C51 C52 1.369(6)
C52 C53 1.398(5)
C53 C54 1.390(6)
C53 C61 1.467(5)
C54 C55 1.362(5)
C56 C57 1.376(6)
C57 C58 1.401(5)
C58 C59 1.387(5)
C58 C62 1.469(5)
C59 C60 1.377(5)
C61 C62 1.332(6)
